data_1560897
loop_
_publ_author_name
'Cramer, Alisha J.'
'Cole, Jacqueline M.'

_publ_section_title
;
 Host-guest prospects of neodymium and gadolinium ultraphosphate
 frameworks for nuclear waste storage: Multi-temperature topological
 analysis of nanoporous cages in RP5O14
;
_journal_name_full 'Journal of Solid State Chemistry'
_journal_page_first 250
_journal_page_last 257
_journal_paper_doi 10.1016/j.jssc.2018.07.020
_journal_volume 266
_journal_year 2018
_chemical_formula_sum 'Gd O14 P5'
_chemical_formula_weight 536.10
_space_group_IT_number 14
_space_group_name_Hall '-P 2ybc'
_space_group_name_H-M_alt 'P 1 21/c 1'
_symmetry_cell_setting monoclinic
_symmetry_space_group_name_H-M 'P 1 21/c 1'
_atom_sites_solution_hydrogens none
_atom_sites_solution_primary direct
_atom_sites_solution_secondary difmap
_audit_creation_method SHELXL-97
_cell_angle_alpha 90.00
_cell_angle_beta 90.00(3)
_cell_angle_gamma 90.00
_cell_formula_units_Z 4
_cell_length_a 8.7650(18)
_cell_length_b 8.9080(18)
_cell_length_c 12.898(3)
_cell_measurement_reflns_used 512
_cell_measurement_temperature 400(2)
_cell_measurement_theta_max 28.28
_cell_measurement_theta_min 2.0
_cell_volume 1007.1(4)
_computing_cell_refinement
;
Rigaku CrystalClear-SM Expert 2.0
;
_computing_data_collection 'Rigaku CrystalClear-SM Expert 2.0'
_computing_data_reduction
;
Rigaku CrystalClear-SM Expert 2.0
;
_computing_molecular_graphics
;
SHELXTL-PLUS (Sheldrick, 1995)
;
_computing_publication_material 'SHELXL-97 (Sheldrick, 1997)'
_computing_structure_refinement 'SHELXL-97 (Sheldrick, 1997)'
_computing_structure_solution 'SHELXS-97 (Sheldrick, 1990)'
_diffrn_ambient_temperature 400(2)
_diffrn_measured_fraction_theta_full 0.782
_diffrn_measured_fraction_theta_max 0.782
_diffrn_measurement_device_type 'Rigaku Saturn 724+ CCD'
_diffrn_measurement_method '\w scans'
_diffrn_radiation_monochromator graphite
_diffrn_radiation_source 'fine-focus sealed tube'
_diffrn_radiation_type MoK\a
_diffrn_radiation_wavelength 0.71073
_diffrn_reflns_av_R_equivalents 0.1018
_diffrn_reflns_av_sigmaI/netI 0.0629
_diffrn_reflns_limit_h_max 11
_diffrn_reflns_limit_h_min -7
_diffrn_reflns_limit_k_max 6
_diffrn_reflns_limit_k_min -12
_diffrn_reflns_limit_l_max 15
_diffrn_reflns_limit_l_min -17
_diffrn_reflns_number 3794
_diffrn_reflns_theta_full 30.72
_diffrn_reflns_theta_max 30.72
_diffrn_reflns_theta_min 1.58
_diffrn_standards_decay_% 0
_diffrn_standards_interval_count 0
_diffrn_standards_interval_time 0
_diffrn_standards_number 0
_exptl_absorpt_coefficient_mu 7.469
_exptl_absorpt_correction_T_max 0.105
_exptl_absorpt_correction_T_min 0.069
_exptl_absorpt_correction_type empirical
_exptl_absorpt_process_details
;
T. Higashi, ABSCOR, empirical absorption correction
;
_exptl_crystal_colour colourless
_exptl_crystal_density_diffrn 3.536
_exptl_crystal_density_method 'not measured'
_exptl_crystal_description block
_exptl_crystal_F_000 1004
_exptl_crystal_size_max 0.4
_exptl_crystal_size_mid 0.4
_exptl_crystal_size_min 0.3
_refine_diff_density_max 2.489
_refine_diff_density_min -1.933
_refine_diff_density_rms 0.478
_refine_ls_extinction_coef 0.0162(19)
_refine_ls_extinction_expression Fc^*^=kFc[1+0.001xFc^2^\l^3^/sin(2\q)]^-1/4^
_refine_ls_extinction_method SHELXL
_refine_ls_goodness_of_fit_ref 1.092
_refine_ls_hydrogen_treatment none
_refine_ls_matrix_type full
_refine_ls_number_parameters 183
_refine_ls_number_reflns 2450
_refine_ls_number_restraints 0
_refine_ls_restrained_S_all 1.092
_refine_ls_R_factor_all 0.0592
_refine_ls_R_factor_gt 0.0583
_refine_ls_shift/su_max 0.000
_refine_ls_shift/su_mean 0.000
_refine_ls_structure_factor_coef Fsqd
_refine_ls_weighting_details 'calc w=1/[\s^2^(Fo^2^)+(0.1282P)^2^+4.3003P] where P=(Fo^2^+2Fc^2^)/3'
_refine_ls_weighting_scheme calc
_refine_ls_wR_factor_gt 0.1684
_refine_ls_wR_factor_ref 0.1687
_reflns_number_gt 2427
_reflns_number_total 2450
_reflns_threshold_expression >2sigma(I)
_cod_data_source_file 2gd400d-4b.cif
_cod_data_source_block 2gd400d-4b
_cod_original_sg_symbol_H-M P2(1)/c
_cod_database_code 1560897

loop_
_symmetry_equiv_pos_as_xyz
'x, y, z'
'-x, y+1/2, -z+1/2'
'-x, -y, -z'
'x, -y-1/2, z-1/2'

loop_
_atom_site_label
_atom_site_type_symbol
_atom_site_fract_x
_atom_site_fract_y
_atom_site_fract_z
_atom_site_U_iso_or_equiv
_atom_site_adp_type
_atom_site_occupancy
_atom_site_symmetry_multiplicity
_atom_site_calc_flag
_atom_site_refinement_flags
_atom_site_disorder_assembly
_atom_site_disorder_group
Gd1 Gd 0.27714(3) 0.18999(3) 0.49920(3) 0.0092(2) Uani 1 1 d . . .
P1 P 0.7583(2) 0.4517(2) 0.66503(13) 0.0094(4) Uani 1 1 d . . .
P2 P 0.7687(3) 0.4497(2) 0.33537(13) 0.0099(4) Uani 1 1 d . . .
P3 P 0.6849(2) 0.24494(19) 0.50014(14) 0.0102(3) Uani 1 1 d . . .
P4 P 0.4956(2) 0.5039(2) 0.79794(12) 0.0106(3) Uani 1 1 d . . .
P5 P 0.9964(2) 0.5026(2) 0.82795(12) 0.0092(3) Uani 1 1 d . . .
O1 O 0.7086(7) 0.0820(7) 0.4998(5) 0.0204(12) Uani 1 1 d . . .
O2 O 0.7783(10) 0.3088(5) 0.5970(5) 0.0151(13) Uani 1 1 d . . .
O3 O 0.7914(10) 0.3120(6) 0.4079(5) 0.0160(13) Uani 1 1 d . . .
O4 O 0.5303(7) 0.3130(5) 0.4971(5) 0.0167(11) Uani 1 1 d . . .
O5 O 0.8756(8) 0.4186(7) 0.7521(5) 0.0187(12) Uani 1 1 d . . .
O6 O 0.0809(7) 0.1227(7) 0.6152(4) 0.0180(11) Uani 1 1 d . . .
O7 O 0.8989(8) 0.4164(7) 0.2572(5) 0.0187(12) Uani 1 1 d . . .
O8 O 0.5988(8) 0.4210(8) 0.7131(5) 0.0224(13) Uani 1 1 d . . .
O9 O 0.0815(7) 0.1157(6) 0.3799(5) 0.0182(11) Uani 1 1 d . . .
O10 O 1.2298(9) 0.4057(7) 0.6141(5) 0.0222(12) Uani 1 1 d . . .
O11 O 0.6191(8) 0.4079(7) 0.2750(5) 0.0206(12) Uani 1 1 d . . .
O12 O 0.2244(9) 0.4045(7) 0.3887(5) 0.0220(12) Uani 1 1 d . . .
O13 O 0.4113(8) 0.1165(7) 0.3516(4) 0.0215(12) Uani 1 1 d . . .
O14 O 0.4141(7) 0.1186(7) 0.6484(4) 0.0180(11) Uani 1 1 d . . .

loop_
_atom_site_aniso_label
_atom_site_aniso_U_11
_atom_site_aniso_U_22
_atom_site_aniso_U_33
_atom_site_aniso_U_23
_atom_site_aniso_U_13
_atom_site_aniso_U_12
Gd1 0.0082(3) 0.0087(3) 0.0107(3) 0.00007(9) 0.0010(2) -0.00025(8)
P1 0.0085(9) 0.0092(7) 0.0105(8) 0.0002(6) 0.0000(6) -0.0003(6)
P2 0.0098(8) 0.0084(7) 0.0115(8) 0.0008(6) 0.0016(6) -0.0014(6)
P3 0.0100(7) 0.0090(7) 0.0115(7) -0.0002(6) -0.0008(6) -0.0003(6)
P4 0.0080(7) 0.0135(7) 0.0102(7) 0.0000(6) 0.0011(7) 0.0010(5)
P5 0.0070(7) 0.0106(7) 0.0099(7) -0.0012(6) 0.0005(7) 0.0009(5)
O1 0.028(3) 0.005(2) 0.028(3) -0.0035(18) 0.002(3) 0.0045(18)
O2 0.016(3) 0.013(3) 0.016(3) -0.0071(16) -0.004(3) 0.0082(18)
O3 0.013(3) 0.020(3) 0.015(3) 0.0076(17) 0.003(3) 0.0020(19)
O4 0.011(2) 0.015(2) 0.024(3) 0.0005(18) -0.002(3) -0.0019(15)
O5 0.026(3) 0.014(2) 0.016(2) 0.0043(19) -0.010(2) 0.000(2)
O6 0.015(3) 0.023(3) 0.015(2) 0.002(2) 0.009(2) -0.003(2)
O7 0.019(3) 0.014(2) 0.023(3) 0.003(2) 0.014(2) -0.003(2)
O8 0.012(3) 0.028(3) 0.027(3) -0.009(2) 0.009(2) -0.006(2)
O9 0.016(3) 0.014(2) 0.025(3) -0.005(2) -0.005(2) -0.003(2)
O10 0.029(3) 0.013(2) 0.025(3) -0.004(2) 0.001(3) -0.001(3)
O11 0.019(3) 0.011(2) 0.032(3) 0.001(2) -0.011(2) -0.003(2)
O12 0.030(3) 0.010(2) 0.026(3) 0.006(2) -0.008(3) -0.001(3)
O13 0.022(3) 0.022(3) 0.020(3) -0.008(2) 0.007(2) 0.001(2)
O14 0.019(3) 0.021(3) 0.015(2) 0.0040(19) -0.005(2) 0.004(2)

loop_
_atom_type_symbol
_atom_type_description
_atom_type_scat_dispersion_real
_atom_type_scat_dispersion_imag
_atom_type_scat_source
O O 0.0106 0.0060 'International Tables Vol C Tables 4.2.6.8 and 6.1.1.4'
P P 0.1023 0.0942 'International Tables Vol C Tables 4.2.6.8 and 6.1.1.4'
Gd Gd -0.1653 3.9035 'International Tables Vol C Tables 4.2.6.8 and 6.1.1.4'

loop_
_geom_angle_atom_site_label_1
_geom_angle_atom_site_label_2
_geom_angle_atom_site_label_3
_geom_angle
_geom_angle_site_symmetry_1
_geom_angle_site_symmetry_3
O13 Gd1 O14 109.5(2) . .
O13 Gd1 O6 144.6(2) . .
O14 Gd1 O6 77.6(2) . .
O13 Gd1 O9 76.1(2) . .
O14 Gd1 O9 144.5(2) . .
O6 Gd1 O9 79.36(19) . .
O13 Gd1 O1 72.4(2) . 3_656
O14 Gd1 O1 72.5(2) . 3_656
O6 Gd1 O1 77.3(2) . 3_656
O9 Gd1 O1 76.4(2) . 3_656
O13 Gd1 O12 80.7(2) . .
O14 Gd1 O12 142.1(2) . .
O6 Gd1 O12 115.7(2) . .
O9 Gd1 O12 72.8(2) . .
O1 Gd1 O12 143.0(2) 3_656 .
O13 Gd1 O10 142.7(2) . 1_455
O14 Gd1 O10 78.8(2) . 1_455
O6 Gd1 O10 72.1(2) . 1_455
O9 Gd1 O10 118.8(2) . 1_455
O1 Gd1 O10 141.7(2) 3_656 1_455
O12 Gd1 O10 73.0(2) . 1_455
O13 Gd1 O4 70.3(2) . .
O14 Gd1 O4 70.8(2) . .
O6 Gd1 O4 140.7(2) . .
O9 Gd1 O4 139.1(2) . .
O1 Gd1 O4 113.32(18) 3_656 .
O12 Gd1 O4 79.4(2) . .
O10 Gd1 O4 79.2(2) 1_455 .
O12 P1 O5 116.1(4) 3_666 .
O12 P1 O8 115.9(4) 3_666 .
O5 P1 O8 105.9(4) . .
O12 P1 O2 115.9(4) 3_666 .
O5 P1 O2 100.3(4) . .
O8 P1 O2 100.5(4) . .
O10 P2 O7 117.2(4) 3_766 .
O10 P2 O3 115.5(4) 3_766 .
O7 P2 O3 98.4(4) . .
O10 P2 O11 116.3(4) 3_766 .
O7 P2 O11 104.3(4) . .
O3 P2 O11 102.6(4) . .
O1 P3 O4 122.2(3) . .
O1 P3 O2 106.4(3) . .
O4 P3 O2 110.1(4) . .
O1 P3 O3 106.3(3) . .
O4 P3 O3 110.8(4) . .
O2 P3 O3 98.4(4) . .
O14 P4 O13 123.7(3) 2_656 4_566
O14 P4 O11 106.1(4) 2_656 3_666
O13 P4 O11 108.8(4) 4_566 3_666
O14 P4 O8 109.8(4) 2_656 .
O13 P4 O8 105.6(4) 4_566 .
O11 P4 O8 100.4(4) 3_666 .
O9 P5 O6 122.4(3) 4_666 2_656
O9 P5 O7 110.4(4) 4_666 3_766
O6 P5 O7 106.2(3) 2_656 3_766
O9 P5 O5 106.1(3) 4_666 .
O6 P5 O5 109.7(4) 2_656 .
O7 P5 O5 99.7(3) 3_766 .
P3 O1 Gd1 174.8(4) . 3_656
P1 O2 P3 132.4(5) . .
P2 O3 P3 131.0(5) . .
P3 O4 Gd1 129.6(3) . .
P1 O5 P5 141.3(4) . .
P5 O6 Gd1 147.4(4) 2_646 .
P2 O7 P5 141.3(4) . 3_766
P1 O8 P4 134.4(4) . .
P5 O9 Gd1 149.6(4) 4_465 .
P2 O10 Gd1 165.1(4) 3_766 1_655
P2 O11 P4 134.9(4) . 3_666
P1 O12 Gd1 161.2(5) 3_666 .
P4 O13 Gd1 147.2(4) 4_565 .
P4 O14 Gd1 148.1(4) 2_646 .

loop_
_geom_bond_atom_site_label_1
_geom_bond_atom_site_label_2
_geom_bond_distance
_geom_bond_site_symmetry_2
Gd1 O13 2.331(6) .
Gd1 O14 2.356(5) .
Gd1 O6 2.357(6) .
Gd1 O9 2.397(6) .
Gd1 O1 2.426(6) 3_656
Gd1 O12 2.428(6) .
Gd1 O10 2.462(6) 1_455
Gd1 O4 2.474(6) .
P1 O12 1.464(6) 3_666
P1 O5 1.551(6) .
P1 O8 1.554(6) .
P1 O2 1.556(5) .
P2 O10 1.444(6) 3_766
P2 O7 1.551(6) .
P2 O3 1.556(6) .
P2 O11 1.569(6) .
P3 O1 1.467(6) .
P3 O4 1.485(6) .
P3 O2 1.598(7) .
P3 O3 1.625(7) .
P4 O14 1.466(6) 2_656
P4 O13 1.475(6) 4_566
P4 O11 1.586(7) 3_666
P4 O8 1.600(7) .
P5 O9 1.455(6) 4_666
P5 O6 1.463(6) 2_656
P5 O7 1.603(6) 3_766
P5 O5 1.624(6) .
O1 Gd1 2.426(6) 3_656
O6 P5 1.463(6) 2_646
O7 P5 1.603(6) 3_766
O9 P5 1.455(6) 4_465
O10 P2 1.444(6) 3_766
O10 Gd1 2.462(6) 1_655
O11 P4 1.586(7) 3_666
O12 P1 1.464(6) 3_666
O13 P4 1.475(6) 4_565
O14 P4 1.466(6) 2_646

_cod_database_fobs_code 1560897
